data_2229879
loop_
_publ_author_name
'Asgarova, Ayten R.'
'Maharramov, Abel M.'
'Khalilov, Ali N.'
'Gurbanov, Atash V.'
'Ng, Seik Weng'

_publ_section_title
;
 2,6-Di-<i>tert</i>-butyl-4-(3-chloro-2-hydroxypropyl)phenol
;
_journal_coeditor_code XU5167
_journal_issue 4
_journal_name_full 'Acta Crystallographica Section E'
_journal_page_first o852
_journal_paper_doi 10.1107/S1600536811008592
_journal_volume 67
_journal_year 2011
_chemical_formula_iupac 'C17 H27 Cl O2'
_chemical_formula_moiety 'C17 H27 Cl O2'
_chemical_formula_sum 'C17 H27 Cl O2'
_chemical_formula_weight 298.84
_chemical_name_systematic
;
2,6-Di-<i>tert</i>-butyl-4-(3-chloro-2-hydroxypropyl)phenol
;
_space_group_IT_number 14
_symmetry_cell_setting monoclinic
_symmetry_space_group_name_Hall '-P 2ybc'
_symmetry_space_group_name_H-M 'P 1 21/c 1'
_atom_sites_solution_hydrogens geom
_atom_sites_solution_primary direct
_atom_sites_solution_secondary difmap
_audit_creation_method SHELXL-97
_cell_angle_alpha 90.00
_cell_angle_beta 96.7980(10)
_cell_angle_gamma 90.00
_cell_formula_units_Z 4
_cell_length_a 5.9536(3)
_cell_length_b 19.4819(9)
_cell_length_c 14.4310(7)
_cell_measurement_reflns_used 6280
_cell_measurement_temperature 100(2)
_cell_measurement_theta_max 28.3
_cell_measurement_theta_min 2.5
_cell_volume 1662.05(14)
_computing_cell_refinement 'SAINT (Bruker, 2005)'
_computing_data_collection 'APEX2 (Bruker, 2005)'
_computing_data_reduction 'SAINT (Bruker, 2005)'
_computing_molecular_graphics 'X-SEED (Barbour, 2001)'
_computing_publication_material 'publCIF (Westrip, 2010)'
_computing_structure_refinement 'SHELXL97 (Sheldrick, 2008)'
_computing_structure_solution 'SHELXS97 (Sheldrick, 2008)'
_diffrn_ambient_temperature 100(2)
_diffrn_measured_fraction_theta_full 1.000
_diffrn_measured_fraction_theta_max 1.000
_diffrn_measurement_device_type 'Bruker APEXII'
_diffrn_measurement_method '\f and \w'
_diffrn_radiation_monochromator graphite
_diffrn_radiation_source 'fine-focus sealed tube'
_diffrn_radiation_type MoK\a
_diffrn_radiation_wavelength 0.71073
_diffrn_reflns_av_R_equivalents 0.0345
_diffrn_reflns_av_sigmaI/netI 0.0274
_diffrn_reflns_limit_h_max 7
_diffrn_reflns_limit_h_min -7
_diffrn_reflns_limit_k_max 25
_diffrn_reflns_limit_k_min -25
_diffrn_reflns_limit_l_max 18
_diffrn_reflns_limit_l_min -18
_diffrn_reflns_number 17600
_diffrn_reflns_theta_full 27.49
_diffrn_reflns_theta_max 27.49
_diffrn_reflns_theta_min 1.76
_diffrn_standards_decay_% 0
_diffrn_standards_interval_count 0
_diffrn_standards_interval_time 0
_diffrn_standards_number 0
_exptl_absorpt_coefficient_mu 0.230
_exptl_absorpt_correction_T_max 0.9342
_exptl_absorpt_correction_T_min 0.9342
_exptl_absorpt_correction_type multi-scan
_exptl_absorpt_process_details '(SADABS; Sheldrick, 1996)'
_exptl_crystal_colour Colorless
_exptl_crystal_density_diffrn 1.194
_exptl_crystal_density_method 'not measured'
_exptl_crystal_description Prism
_exptl_crystal_F_000 648
_exptl_crystal_size_max 0.30
_exptl_crystal_size_mid 0.30
_exptl_crystal_size_min 0.30
_refine_diff_density_max 0.591
_refine_diff_density_min -0.360
_refine_ls_extinction_method none
_refine_ls_goodness_of_fit_ref 1.122
_refine_ls_hydrogen_treatment constr
_refine_ls_matrix_type full
_refine_ls_number_parameters 193
_refine_ls_number_reflns 3819
_refine_ls_number_restraints 1
_refine_ls_restrained_S_all 1.122
_refine_ls_R_factor_all 0.0563
_refine_ls_R_factor_gt 0.0492
_refine_ls_shift/su_max 0.001
_refine_ls_shift/su_mean 0.001
_refine_ls_structure_factor_coef Fsqd
_refine_ls_weighting_details 'calc w=1/[\s^2^(Fo^2^)+(0.0570P)^2^+1.2061P] where P=(Fo^2^+2Fc^2^)/3'
_refine_ls_weighting_scheme calc
_refine_ls_wR_factor_gt 0.1272
_refine_ls_wR_factor_ref 0.1312
_reflns_number_gt 3374
_reflns_number_total 3819
_reflns_threshold_expression I>2\s(I)
_cod_data_source_file xu5167.cif
_cod_data_source_block I
_cod_original_sg_symbol_H-M 'P 21/c'
_cod_database_code 2229879
_cod_database_fobs_code 2229879

loop_
_symmetry_equiv_pos_as_xyz
'x, y, z'
'-x, y+1/2, -z+1/2'
'-x, -y, -z'
'x, -y-1/2, z-1/2'

loop_
_atom_site_type_symbol
_atom_site_label
_atom_site_fract_x
_atom_site_fract_y
_atom_site_fract_z
_atom_site_U_iso_or_equiv
_atom_site_adp_type
_atom_site_calc_flag
_atom_site_refinement_flags
_atom_site_occupancy
_atom_site_disorder_assembly
_atom_site_disorder_group
Cl Cl1 1.2917(5) 0.47575(14) 0.5791(3) 0.0266(6) Uani d PD 0.73(4) A 1
Cl Cl1' 1.311(2) 0.4728(6) 0.5926(16) 0.048(2) Uani d PD 0.27(4) A 2
O O1 1.1454(2) 0.31683(6) 0.56395(9) 0.0212(3) Uani d . 1 . .
H H1 1.2420 0.3195 0.5261 0.032 Uiso calc R 1 . .
O O2 0.3696(2) 0.18279(6) 0.25797(9) 0.0199(3) Uani d . 1 A .
H H2 0.3138 0.2071 0.2130 0.030 Uiso calc R 1 . .
C C1 1.0528(3) 0.43104(10) 0.61378(14) 0.0235(4) Uani d D 1 . .
H H1A 1.0903 0.4130 0.6779 0.028 Uiso calc PR 0.73(4) A 1
H H1B 0.9240 0.4631 0.6139 0.028 Uiso calc PR 0.73(4) A 1
H H1'A 1.0701 0.4134 0.6786 0.028 Uiso calc PR 0.27(4) A 2
H H1'B 0.9292 0.4653 0.6082 0.028 Uiso calc PR 0.27(4) A 2
C C2 0.9867(3) 0.37230(9) 0.54759(13) 0.0202(4) Uani d . 1 A .
H H2A 0.9834 0.3886 0.4817 0.024 Uiso calc R 1 . .
C C3 0.7524(3) 0.34483(9) 0.56317(12) 0.0190(4) Uani d . 1 . .
H H3A 0.7664 0.3169 0.6209 0.023 Uiso calc R 1 A .
H H3B 0.6514 0.3840 0.5721 0.023 Uiso calc R 1 . .
C C4 0.6473(3) 0.30175(9) 0.48281(12) 0.0159(3) Uani d . 1 A .
C C5 0.5064(3) 0.33223(9) 0.41043(12) 0.0159(3) Uani d . 1 . .
H H5 0.4776 0.3801 0.4134 0.019 Uiso calc R 1 A .
C C6 0.4059(3) 0.29514(8) 0.33367(11) 0.0144(3) Uani d . 1 A .
C C7 0.4559(3) 0.22451(9) 0.33061(11) 0.0146(3) Uani d . 1 . .
C C8 0.5969(3) 0.19141(8) 0.40264(11) 0.0145(3) Uani d . 1 A .
C C9 0.6889(3) 0.23165(9) 0.47749(12) 0.0155(3) Uani d . 1 . .
H H9 0.7837 0.2104 0.5268 0.019 Uiso calc R 1 A .
C C10 0.2464(3) 0.33124(9) 0.25678(12) 0.0169(3) Uani d . 1 . .
C C11 0.2100(3) 0.40719(9) 0.27950(14) 0.0244(4) Uani d . 1 A .
H H11A 0.3558 0.4311 0.2862 0.037 Uiso calc R 1 . .
H H11B 0.1420 0.4107 0.3379 0.037 Uiso calc R 1 . .
H H11C 0.1089 0.4282 0.2289 0.037 Uiso calc R 1 . .
C C12 0.3501(3) 0.33046(10) 0.16400(13) 0.0225(4) Uani d . 1 A .
H H12A 0.4996 0.3522 0.1729 0.034 Uiso calc R 1 . .
H H12B 0.2516 0.3558 0.1166 0.034 Uiso calc R 1 . .
H H12C 0.3653 0.2829 0.1434 0.034 Uiso calc R 1 . .
C C13 0.0101(3) 0.29757(10) 0.24768(13) 0.0211(4) Uani d . 1 A .
H H13A -0.0494 0.2991 0.3081 0.032 Uiso calc R 1 . .
H H13B 0.0218 0.2497 0.2279 0.032 Uiso calc R 1 . .
H H13C -0.0922 0.3226 0.2013 0.032 Uiso calc R 1 . .
C C14 0.6512(3) 0.11431(8) 0.39914(12) 0.0158(3) Uani d . 1 . .
C C15 0.8079(3) 0.09121(9) 0.48583(13) 0.0215(4) Uani d . 1 A .
H H15A 0.9483 0.1179 0.4907 0.032 Uiso calc R 1 . .
H H15B 0.8430 0.0423 0.4803 0.032 Uiso calc R 1 . .
H H15C 0.7324 0.0986 0.5417 0.032 Uiso calc R 1 . .
C C16 0.4356(3) 0.07064(9) 0.39586(14) 0.0234(4) Uani d . 1 A .
H H16A 0.3307 0.0835 0.3411 0.035 Uiso calc R 1 . .
H H16B 0.3637 0.0785 0.4526 0.035 Uiso calc R 1 . .
H H16C 0.4749 0.0220 0.3917 0.035 Uiso calc R 1 . .
C C17 0.7752(3) 0.09881(9) 0.31401(13) 0.0216(4) Uani d . 1 A .
H H17A 0.6804 0.1128 0.2570 0.032 Uiso calc R 1 . .
H H17B 0.8062 0.0495 0.3114 0.032 Uiso calc R 1 . .
H H17C 0.9182 0.1242 0.3193 0.032 Uiso calc R 1 . .

loop_
_atom_site_aniso_label
_atom_site_aniso_U_11
_atom_site_aniso_U_22
_atom_site_aniso_U_33
_atom_site_aniso_U_12
_atom_site_aniso_U_13
_atom_site_aniso_U_23
Cl1 0.0251(8) 0.0174(9) 0.0380(11) -0.0002(7) 0.0068(6) 0.0062(11)
Cl1' 0.022(2) 0.042(4) 0.078(5) -0.016(2) 0.001(3) -0.034(3)
O1 0.0165(6) 0.0191(6) 0.0277(7) 0.0035(5) 0.0020(5) -0.0010(5)
O2 0.0264(7) 0.0159(6) 0.0154(6) 0.0009(5) -0.0061(5) -0.0014(5)
C1 0.0196(9) 0.0227(9) 0.0280(10) -0.0023(7) 0.0022(7) -0.0025(7)
C2 0.0180(8) 0.0182(8) 0.0238(9) 0.0019(7) -0.0002(7) -0.0011(7)
C3 0.0171(8) 0.0202(8) 0.0186(8) 0.0021(7) -0.0020(6) -0.0044(7)
C4 0.0122(7) 0.0189(8) 0.0167(8) -0.0006(6) 0.0022(6) -0.0027(6)
C5 0.0154(8) 0.0137(7) 0.0189(8) 0.0005(6) 0.0029(6) -0.0001(6)
C6 0.0128(7) 0.0158(8) 0.0145(8) 0.0002(6) 0.0017(6) 0.0022(6)
C7 0.0139(7) 0.0165(8) 0.0133(8) -0.0011(6) 0.0015(6) -0.0016(6)
C8 0.0132(7) 0.0146(8) 0.0160(8) 0.0012(6) 0.0030(6) 0.0009(6)
C9 0.0132(7) 0.0189(8) 0.0141(8) 0.0013(6) 0.0008(6) 0.0012(6)
C10 0.0157(8) 0.0163(8) 0.0180(8) 0.0003(6) -0.0011(6) 0.0022(6)
C11 0.0277(10) 0.0159(8) 0.0276(10) 0.0041(7) -0.0051(8) 0.0024(7)
C12 0.0237(9) 0.0257(9) 0.0176(9) -0.0010(7) 0.0007(7) 0.0059(7)
C13 0.0142(8) 0.0238(9) 0.0242(9) 0.0003(7) -0.0018(7) 0.0020(7)
C14 0.0171(8) 0.0138(8) 0.0162(8) 0.0014(6) 0.0006(6) 0.0013(6)
C15 0.0228(9) 0.0182(8) 0.0222(9) 0.0051(7) -0.0023(7) 0.0027(7)
C16 0.0205(9) 0.0191(9) 0.0298(10) -0.0025(7) 0.0001(7) 0.0053(7)
C17 0.0256(9) 0.0173(8) 0.0226(9) 0.0044(7) 0.0058(7) -0.0006(7)

loop_
_atom_type_symbol
_atom_type_description
_atom_type_scat_dispersion_real
_atom_type_scat_dispersion_imag
_atom_type_scat_source
C C 0.0033 0.0016 'International Tables Vol C Tables 4.2.6.8 and 6.1.1.4'
H H 0.0000 0.0000 'International Tables Vol C Tables 4.2.6.8 and 6.1.1.4'
O O 0.0106 0.0060 'International Tables Vol C Tables 4.2.6.8 and 6.1.1.4'
Cl Cl 0.1484 0.1585 'International Tables Vol C Tables 4.2.6.8 and 6.1.1.4'

loop_
_geom_angle_atom_site_label_1
_geom_angle_atom_site_label_2
_geom_angle_atom_site_label_3
_geom_angle_site_symmetry_1
_geom_angle_site_symmetry_3
_geom_angle
_geom_angle_publ_flag
C2 O1 H1 . . 109.5 ?
C7 O2 H2 . . 109.5 ?
C2 C1 Cl1 . . 110.38(18) ?
C2 C1 Cl1' . . 113.5(5) ?
C2 C1 H1A . . 109.6 ?
Cl1 C1 H1A . . 109.6 ?
Cl1' C1 H1A . . 102.5 ?
C2 C1 H1B . . 109.6 ?
Cl1 C1 H1B . . 109.6 ?
Cl1' C1 H1B . . 113.1 ?
H1A C1 H1B . . 108.1 ?
C2 C1 H1'A . . 108.9 ?
Cl1 C1 H1'A . . 115.9 ?
Cl1' C1 H1'A . . 108.9 ?
C2 C1 H1'B . . 108.9 ?
Cl1' C1 H1'B . . 108.9 ?
H1'A C1 H1'B . . 107.7 ?
O1 C2 C1 . . 110.37(15) ?
O1 C2 C3 . . 107.78(14) ?
C1 C2 C3 . . 110.14(15) ?
O1 C2 H2A . . 109.5 ?
C1 C2 H2A . . 109.5 ?
C3 C2 H2A . . 109.5 ?
C4 C3 C2 . . 112.54(14) ?
C4 C3 H3A . . 109.1 ?
C2 C3 H3A . . 109.1 ?
C4 C3 H3B . . 109.1 ?
C2 C3 H3B . . 109.1 ?
H3A C3 H3B . . 107.8 ?
C9 C4 C5 . . 118.18(15) ?
C9 C4 C3 . . 121.94(15) ?
C5 C4 C3 . . 119.88(15) ?
C6 C5 C4 . . 122.53(15) ?
C6 C5 H5 . . 118.7 ?
C4 C5 H5 . . 118.7 ?
C5 C6 C7 . . 117.23(15) ?
C5 C6 C10 . . 120.29(15) ?
C7 C6 C10 . . 122.48(15) ?
O2 C7 C6 . . 122.59(15) ?
O2 C7 C8 . . 115.26(14) ?
C6 C7 C8 . . 122.14(15) ?
C9 C8 C7 . . 117.30(15) ?
C9 C8 C14 . . 120.65(14) ?
C7 C8 C14 . . 122.04(15) ?
C4 C9 C8 . . 122.60(15) ?
C4 C9 H9 . . 118.7 ?
C8 C9 H9 . . 118.7 ?
C11 C10 C12 . . 106.04(15) ?
C11 C10 C6 . . 112.10(14) ?
C12 C10 C6 . . 110.19(14) ?
C11 C10 C13 . . 106.08(14) ?
C12 C10 C13 . . 112.16(15) ?
C6 C10 C13 . . 110.17(14) ?
C10 C11 H11A . . 109.5 ?
C10 C11 H11B . . 109.5 ?
H11A C11 H11B . . 109.5 ?
C10 C11 H11C . . 109.5 ?
H11A C11 H11C . . 109.5 ?
H11B C11 H11C . . 109.5 ?
C10 C12 H12A . . 109.5 ?
C10 C12 H12B . . 109.5 ?
H12A C12 H12B . . 109.5 ?
C10 C12 H12C . . 109.5 ?
H12A C12 H12C . . 109.5 ?
H12B C12 H12C . . 109.5 ?
C10 C13 H13A . . 109.5 ?
C10 C13 H13B . . 109.5 ?
H13A C13 H13B . . 109.5 ?
C10 C13 H13C . . 109.5 ?
H13A C13 H13C . . 109.5 ?
H13B C13 H13C . . 109.5 ?
C17 C14 C16 . . 110.21(15) ?
C17 C14 C8 . . 109.93(13) ?
C16 C14 C8 . . 111.33(14) ?
C17 C14 C15 . . 106.87(14) ?
C16 C14 C15 . . 106.72(14) ?
C8 C14 C15 . . 111.65(14) ?
C14 C15 H15A . . 109.5 ?
C14 C15 H15B . . 109.5 ?
H15A C15 H15B . . 109.5 ?
C14 C15 H15C . . 109.5 ?
H15A C15 H15C . . 109.5 ?
H15B C15 H15C . . 109.5 ?
C14 C16 H16A . . 109.5 ?
C14 C16 H16B . . 109.5 ?
H16A C16 H16B . . 109.5 ?
C14 C16 H16C . . 109.5 ?
H16A C16 H16C . . 109.5 ?
H16B C16 H16C . . 109.5 ?
C14 C17 H17A . . 109.5 ?
C14 C17 H17B . . 109.5 ?
H17A C17 H17B . . 109.5 ?
C14 C17 H17C . . 109.5 ?
H17A C17 H17C . . 109.5 ?
H17B C17 H17C . . 109.5 ?

loop_
_geom_bond_atom_site_label_1
_geom_bond_atom_site_label_2
_geom_bond_site_symmetry_2
_geom_bond_distance
_geom_bond_publ_flag
Cl1 C1 . 1.788(3) ?
Cl1' C1 . 1.795(6) ?
O1 C2 . 1.437(2) ?
O1 H1 . 0.8400 ?
O2 C7 . 1.377(2) ?
O2 H2 . 0.8400 ?
C1 C2 . 1.513(3) ?
C1 H1A . 0.9900 ?
C1 H1B . 0.9900 ?
C1 H1'A . 0.9900 ?
C1 H1'B . 0.9900 ?
C2 C3 . 1.535(2) ?
C2 H2A . 1.0000 ?
C3 C4 . 1.506(2) ?
C3 H3A . 0.9900 ?
C3 H3B . 0.9900 ?
C4 C9 . 1.392(2) ?
C4 C5 . 1.393(2) ?
C5 C6 . 1.396(2) ?
C5 H5 . 0.9500 ?
C6 C7 . 1.410(2) ?
C6 C10 . 1.542(2) ?
C7 C8 . 1.412(2) ?
C8 C9 . 1.393(2) ?
C8 C14 . 1.539(2) ?
C9 H9 . 0.9500 ?
C10 C11 . 1.537(2) ?
C10 C12 . 1.539(3) ?
C10 C13 . 1.544(2) ?
C11 H11A . 0.9800 ?
C11 H11B . 0.9800 ?
C11 H11C . 0.9800 ?
C12 H12A . 0.9800 ?
C12 H12B . 0.9800 ?
C12 H12C . 0.9800 ?
C13 H13A . 0.9800 ?
C13 H13B . 0.9800 ?
C13 H13C . 0.9800 ?
C14 C17 . 1.536(2) ?
C14 C16 . 1.536(2) ?
C14 C15 . 1.537(2) ?
C15 H15A . 0.9800 ?
C15 H15B . 0.9800 ?
C15 H15C . 0.9800 ?
C16 H16A . 0.9800 ?
C16 H16B . 0.9800 ?
C16 H16C . 0.9800 ?
C17 H17A . 0.9800 ?
C17 H17B . 0.9800 ?
C17 H17C . 0.9800 ?

loop_
_geom_hbond_atom_site_label_D
_geom_hbond_atom_site_label_H
_geom_hbond_atom_site_label_A
_geom_hbond_site_symmetry_A
_geom_hbond_distance_DH
_geom_hbond_distance_HA
_geom_hbond_distance_DA
_geom_hbond_angle_DHA
_geom_hbond_publ_flag
O2 H2 O1 4_465 0.84 2.31 2.956(2) 134 yes
